data_7108116
loop_
_publ_author_name
'C. B. Liu'
'R. A. S. Ferreira'
'F. A. Almeida Paz'
'A. Cadiau'
'L. D. Carlos'
'L. S. Fu'
'J. Rocha'
'F.-N. Shi'

_publ_section_title
;
 Highly emissive Zn-Ln metal-organic frameworks with an unusual 3D
 inorganic subnetwork
;
_journal_name_full Chem.Commun.
_journal_page_first 7964
_journal_paper_doi 10.1039/c2cc33223j
_journal_volume 48
_journal_year 2012
_chemical_formula_sum 'C15 H5.5 N6 O13.25 Tb Zn3'
_chemical_formula_weight 836.78
_chemical_name_systematic
;
?
;
_space_group_IT_number 205
_symmetry_cell_setting cubic
_symmetry_space_group_name_Hall '-P 2ac 2ab 3'
_symmetry_space_group_name_H-M 'P a -3'
_atom_sites_solution_hydrogens geom
_atom_sites_solution_primary direct
_atom_sites_solution_secondary difmap
_audit_creation_method SHELXL-97
_cell_angle_alpha 90.00
_cell_angle_beta 90.00
_cell_angle_gamma 90.00
_cell_formula_units_Z 8
_cell_length_a 16.2707(3)
_cell_length_b 16.2707(3)
_cell_length_c 16.2707(3)
_cell_measurement_reflns_used 982
_cell_measurement_temperature 150(2)
_cell_measurement_theta_max 24.08
_cell_measurement_theta_min 2.17
_cell_volume 4307.43(14)
_computing_cell_refinement 'Bruker SMART'
_computing_data_collection 'Bruker SMART'
_computing_data_reduction 'Bruker SAINT'
_computing_molecular_graphics 'Bruker SHELXTL'
_computing_publication_material 'Bruker SHELXTL'
_computing_structure_refinement 'SHELXL-97 (Sheldrick, 1997)'
_computing_structure_solution 'SHELXS-97 (Sheldrick, 1990)'
_diffrn_ambient_temperature 150(2)
_diffrn_measured_fraction_theta_full 0.999
_diffrn_measured_fraction_theta_max 0.999
_diffrn_measurement_device_type 'CCD area detector'
_diffrn_measurement_method 'phi and omega scans'
_diffrn_radiation_monochromator graphite
_diffrn_radiation_source 'fine-focus sealed tube'
_diffrn_radiation_type MoK\a
_diffrn_radiation_wavelength 0.71073
_diffrn_reflns_av_R_equivalents 0.0735
_diffrn_reflns_av_sigmaI/netI 0.0607
_diffrn_reflns_limit_h_max 18
_diffrn_reflns_limit_h_min -17
_diffrn_reflns_limit_k_max 9
_diffrn_reflns_limit_k_min -22
_diffrn_reflns_limit_l_max 3
_diffrn_reflns_limit_l_min -23
_diffrn_reflns_number 9257
_diffrn_reflns_theta_full 30.47
_diffrn_reflns_theta_max 30.47
_diffrn_reflns_theta_min 2.80
_exptl_absorpt_coefficient_mu 6.631
_exptl_absorpt_correction_T_max 0.8259
_exptl_absorpt_correction_T_min 0.4168
_exptl_absorpt_correction_type multi-scan
_exptl_absorpt_process_details Sadabs
_exptl_crystal_colour brown
_exptl_crystal_density_diffrn 2.581
_exptl_crystal_density_method 'not measured'
_exptl_crystal_description block
_exptl_crystal_F_000 3188
_exptl_crystal_size_max 0.16
_exptl_crystal_size_mid 0.05
_exptl_crystal_size_min 0.03
_refine_diff_density_max 0.929
_refine_diff_density_min -0.990
_refine_diff_density_rms 0.178
_refine_ls_extinction_method none
_refine_ls_goodness_of_fit_ref 1.059
_refine_ls_hydrogen_treatment mixed
_refine_ls_matrix_type full
_refine_ls_number_parameters 120
_refine_ls_number_reflns 2193
_refine_ls_number_restraints 3
_refine_ls_restrained_S_all 1.068
_refine_ls_R_factor_all 0.0554
_refine_ls_R_factor_gt 0.0349
_refine_ls_shift/su_max 0.001
_refine_ls_shift/su_mean 0.000
_refine_ls_structure_factor_coef Fsqd
_refine_ls_weighting_details 'calc w=1/[\s^2^(Fo^2^)+(0.0168P)^2^+0.0000P] where P=(Fo^2^+2Fc^2^)/3'
_refine_ls_weighting_scheme calc
_refine_ls_wR_factor_gt 0.0631
_refine_ls_wR_factor_ref 0.0703
_reflns_number_gt 1644
_reflns_number_total 2193
_reflns_threshold_expression >2sigma(I)
_cod_data_source_file c2cc33223j.txt
_cod_data_source_block zdc
_cod_original_cell_volume 4307.44(14)
_cod_original_sg_symbol_H-M Pa-3
_cod_original_formula_sum 'C15 H5.50 N6 O13.25 Tb Zn3'
_cod_database_code 7108116

loop_
_symmetry_equiv_pos_as_xyz
'x, y, z'
'-x+1/2, -y, z+1/2'
'-x, y+1/2, -z+1/2'
'x+1/2, -y+1/2, -z'
'z, x, y'
'z+1/2, -x+1/2, -y'
'-z+1/2, -x, y+1/2'
'-z, x+1/2, -y+1/2'
'y, z, x'
'-y, z+1/2, -x+1/2'
'y+1/2, -z+1/2, -x'
'-y+1/2, -z, x+1/2'
'-x, -y, -z'
'x-1/2, y, -z-1/2'
'x, -y-1/2, z-1/2'
'-x-1/2, y-1/2, z'
'-z, -x, -y'
'-z-1/2, x-1/2, y'
'z-1/2, x, -y-1/2'
'z, -x-1/2, y-1/2'
'-y, -z, -x'
'y, -z-1/2, x-1/2'
'-y-1/2, z-1/2, x'
'y-1/2, z, -x-1/2'

loop_
_atom_site_label
_atom_site_type_symbol
_atom_site_fract_x
_atom_site_fract_y
_atom_site_fract_z
_atom_site_U_iso_or_equiv
_atom_site_adp_type
_atom_site_occupancy
_atom_site_symmetry_multiplicity
_atom_site_calc_flag
_atom_site_refinement_flags
Tb1 Tb 0.764658(12) 0.264658(12) 0.235342(12) 0.00707(9) Uani 1 3 d S
Zn1 Zn 0.79566(3) -0.01091(3) 0.17936(3) 0.00845(12) Uani 1 1 d .
C1 C 1.1245(3) -0.0512(3) 0.2570(3) 0.0118(9) Uani 1 1 d .
C2 C 1.0424(3) -0.0135(3) 0.2509(3) 0.0128(9) Uani 1 1 d .
C3 C 1.0172(3) 0.0648(3) 0.2743(3) 0.0144(9) Uani 1 1 d .
H3 H 1.0486 0.1075 0.2990 0.017 Uiso 1 1 calc R
C4 C 0.9350(3) 0.0649(3) 0.2525(3) 0.0105(8) Uani 1 1 d .
C5 C 0.8711(3) 0.1285(3) 0.2593(3) 0.0111(8) Uani 1 1 d .
N1 N 0.9804(2) -0.0568(2) 0.2179(2) 0.0083(7) Uani 1 1 d .
N2 N 0.9134(2) -0.0080(2) 0.2185(2) 0.0068(7) Uani 1 1 d .
O1 O 1.12928(17) -0.12799(17) 0.24179(18) 0.0103(6) Uani 1 1 d .
O2 O 1.18204(19) -0.00438(19) 0.2768(2) 0.0209(8) Uani 1 1 d .
O3 O 0.80284(18) 0.11299(18) 0.22519(19) 0.0120(6) Uani 1 1 d .
O4 O 0.88373(18) 0.19586(18) 0.29560(19) 0.0124(7) Uani 1 1 d .
O5 O 0.6776(2) 0.1776(2) 0.3224(2) 0.0357(17) Uani 1 3 d SD
H5A H 0.666(6) 0.127(2) 0.312(4) 0.043 Uiso 0.33 1 d PRD
H5B H 0.623(3) 0.191(3) 0.344(6) 0.043 Uiso 0.33 1 d PRD
O6 O 0.5576(18) 0.0576(18) 0.4424(18) 0.084(14) Uani 0.25 3 d SP
H6A H 0.5274 0.0274 0.4726 0.101 Uiso 0.25 3 d SPR
H6B H 0.5918 0.0567 0.4008 0.101 Uiso 0.08 1 d PR

loop_
_atom_site_aniso_label
_atom_site_aniso_U_11
_atom_site_aniso_U_22
_atom_site_aniso_U_33
_atom_site_aniso_U_23
_atom_site_aniso_U_13
_atom_site_aniso_U_12
Tb1 0.00707(9) 0.00707(9) 0.00707(9) -0.00040(8) -0.00040(8) 0.00040(8)
Zn1 0.0064(2) 0.0098(2) 0.0092(2) -0.00150(18) -0.00045(19) -0.00009(18)
C1 0.010(2) 0.009(2) 0.016(2) -0.0009(17) -0.0029(17) 0.0016(16)
C2 0.010(2) 0.010(2) 0.018(2) -0.0027(17) -0.0048(17) -0.0017(16)
C3 0.010(2) 0.011(2) 0.022(3) -0.0042(18) -0.0072(18) 0.0025(17)
C4 0.011(2) 0.009(2) 0.012(2) -0.0004(16) -0.0021(16) 0.0007(16)
C5 0.013(2) 0.010(2) 0.010(2) 0.0020(16) 0.0002(17) 0.0000(17)
N1 0.0054(17) 0.0077(17) 0.0119(19) -0.0018(14) -0.0001(13) -0.0004(13)
N2 0.0054(16) 0.0062(16) 0.0089(18) 0.0012(13) -0.0011(13) 0.0001(13)
O1 0.0081(15) 0.0067(15) 0.0162(16) -0.0026(12) 0.0001(12) -0.0005(11)
O2 0.0093(16) 0.0126(17) 0.041(2) -0.0063(15) -0.0106(15) 0.0056(13)
O3 0.0097(15) 0.0097(15) 0.0168(17) -0.0027(12) -0.0050(12) 0.0036(12)
O4 0.0112(16) 0.0100(16) 0.0162(16) -0.0019(12) -0.0029(13) 0.0033(12)
O5 0.0357(17) 0.0357(17) 0.0357(17) 0.0126(16) 0.0126(16) -0.0126(16)
O6 0.084(14) 0.084(14) 0.084(14) -0.051(17) -0.051(17) 0.051(17)

loop_
_atom_type_symbol
_atom_type_description
_atom_type_scat_dispersion_real
_atom_type_scat_dispersion_imag
_atom_type_scat_source
C C 0.0033 0.0016 'International Tables Vol C Tables 4.2.6.8 and 6.1.1.4'
H H 0.0000 0.0000 'International Tables Vol C Tables 4.2.6.8 and 6.1.1.4'
N N 0.0061 0.0033 'International Tables Vol C Tables 4.2.6.8 and 6.1.1.4'
O O 0.0106 0.0060 'International Tables Vol C Tables 4.2.6.8 and 6.1.1.4'
Zn Zn 0.2839 1.4301 'International Tables Vol C Tables 4.2.6.8 and 6.1.1.4'
Tb Tb -0.1723 4.1537 'International Tables Vol C Tables 4.2.6.8 and 6.1.1.4'

loop_
_geom_angle_atom_site_label_1
_geom_angle_atom_site_label_2
_geom_angle_atom_site_label_3
_geom_angle
_geom_angle_site_symmetry_1
_geom_angle_site_symmetry_3
O4 Tb1 O4 119.855(10) 8_645 .
O4 Tb1 O4 119.853(10) 8_645 11_556
O4 Tb1 O4 119.853(10) . 11_556
O4 Tb1 O5 87.80(7) 8_645 .
O4 Tb1 O5 87.80(7) . .
O4 Tb1 O5 87.80(7) 11_556 .
O4 Tb1 O1 73.20(10) 8_645 6_565
O4 Tb1 O1 136.01(10) . 6_565
O4 Tb1 O1 69.66(10) 11_556 6_565
O5 Tb1 O1 136.12(7) . 6_565
O4 Tb1 O1 136.02(10) 8_645 9_654
O4 Tb1 O1 69.66(10) . 9_654
O4 Tb1 O1 73.21(10) 11_556 9_654
O5 Tb1 O1 136.12(7) . 9_654
O1 Tb1 O1 73.79(11) 6_565 9_654
O4 Tb1 O1 69.66(10) 8_645 3_755
O4 Tb1 O1 73.20(10) . 3_755
O4 Tb1 O1 136.02(10) 11_556 3_755
O5 Tb1 O1 136.12(7) . 3_755
O1 Tb1 O1 73.79(11) 6_565 3_755
O1 Tb1 O1 73.79(11) 9_654 3_755
O4 Tb1 O3 153.50(10) 8_645 .
O4 Tb1 O3 52.37(10) . .
O4 Tb1 O3 70.84(10) 11_556 .
O5 Tb1 O3 67.63(7) . .
O1 Tb1 O3 131.56(9) 6_565 .
O1 Tb1 O3 68.82(10) 9_654 .
O1 Tb1 O3 121.40(9) 3_755 .
O4 Tb1 O3 70.84(10) 8_645 11_556
O4 Tb1 O3 153.50(10) . 11_556
O4 Tb1 O3 52.37(10) 11_556 11_556
O5 Tb1 O3 67.62(7) . 11_556
O1 Tb1 O3 68.82(10) 6_565 11_556
O1 Tb1 O3 121.40(9) 9_654 11_556
O1 Tb1 O3 131.56(9) 3_755 11_556
O3 Tb1 O3 106.42(8) . 11_556
O4 Tb1 O3 52.37(10) 8_645 8_645
O4 Tb1 O3 70.85(10) . 8_645
O4 Tb1 O3 153.50(10) 11_556 8_645
O5 Tb1 O3 67.63(7) . 8_645
O1 Tb1 O3 121.40(9) 6_565 8_645
O1 Tb1 O3 131.56(9) 9_654 8_645
O1 Tb1 O3 68.82(10) 3_755 8_645
O3 Tb1 O3 106.42(8) . 8_645
O3 Tb1 O3 106.42(8) 11_556 8_645
O4 Tb1 C5 26.30(11) 8_645 8_645
O4 Tb1 C5 94.32(11) . 8_645
O4 Tb1 C5 143.21(11) 11_556 8_645
O5 Tb1 C5 79.78(9) . 8_645
O1 Tb1 C5 95.98(11) 6_565 8_645
O1 Tb1 C5 136.90(11) 9_654 8_645
O1 Tb1 C5 63.21(11) 3_755 8_645
O3 Tb1 C5 132.41(11) . 8_645
O3 Tb1 C5 91.02(11) 11_556 8_645
O3 Tb1 C5 26.51(10) 8_645 8_645
O4 Tb1 C5 143.21(11) 8_645 .
O4 Tb1 C5 26.29(11) . .
O4 Tb1 C5 94.32(11) 11_556 .
O5 Tb1 C5 79.78(9) . .
O1 Tb1 C5 136.90(11) 6_565 .
O1 Tb1 C5 63.21(11) 9_654 .
O1 Tb1 C5 95.98(11) 3_755 .
O3 Tb1 C5 26.51(10) . .
O3 Tb1 C5 132.41(11) 11_556 .
O3 Tb1 C5 91.02(11) 8_645 .
C5 Tb1 C5 116.92(5) 8_645 .
O2 Zn1 N2 140.25(15) 14_556 .
O2 Zn1 N1 103.57(15) 14_556 17_665
N2 Zn1 N1 113.60(14) . 17_665
O2 Zn1 O3 82.87(13) 14_556 .
N2 Zn1 O3 79.46(13) . .
N1 Zn1 O3 96.62(12) 17_665 .
O2 Zn1 O1 85.70(13) 14_556 17_665
N2 Zn1 O1 113.95(13) . 17_665
N1 Zn1 O1 79.21(12) 17_665 17_665
O3 Zn1 O1 166.56(11) . 17_665
O2 C1 O1 127.0(4) . .
O2 C1 C2 116.3(4) . .
O1 C1 C2 116.7(4) . .
N1 C2 C3 111.7(4) . .
N1 C2 C1 119.3(4) . .
C3 C2 C1 129.0(4) . .
C4 C3 C2 102.4(4) . .
C4 C3 H3 128.8 . .
C2 C3 H3 128.8 . .
N2 C4 C3 110.8(4) . .
N2 C4 C5 117.6(4) . .
C3 C4 C5 131.6(4) . .
O4 C5 O3 121.4(4) . .
O4 C5 C4 122.1(4) . .
O3 C5 C4 116.5(4) . .
O4 C5 Tb1 59.1(2) . .
O3 C5 Tb1 63.9(2) . .
C4 C5 Tb1 165.9(3) . .
C2 N1 N2 107.1(3) . .
C2 N1 Zn1 111.7(3) . 21_656
N2 N1 Zn1 139.8(3) . 21_656
N1 N2 C4 108.0(3) . .
N1 N2 Zn1 138.6(3) . .
C4 N2 Zn1 113.3(3) . .
C1 O1 Zn1 112.0(3) . 21_656
C1 O1 Tb1 134.6(3) . 3_745
Zn1 O1 Tb1 112.65(12) 21_656 3_745
C1 O2 Zn1 139.3(3) . 14_656
C5 O3 Zn1 112.7(3) . .
C5 O3 Tb1 89.6(2) . .
Zn1 O3 Tb1 156.28(14) . .
C5 O4 Tb1 94.6(3) . .
Tb1 O5 H5A 124.4 . .
Tb1 O5 H5B 127.5 . .
H5A O5 H5B 94.4 . .
H6A O6 H6B 143.4 . .

loop_
_geom_bond_atom_site_label_1
_geom_bond_atom_site_label_2
_geom_bond_distance
_geom_bond_site_symmetry_2
Tb1 O4 2.443(3) 8_645
Tb1 O4 2.443(3) .
Tb1 O4 2.443(3) 11_556
Tb1 O5 2.453(6) .
Tb1 O1 2.483(3) 6_565
Tb1 O1 2.483(3) 9_654
Tb1 O1 2.483(3) 3_755
Tb1 O3 2.550(3) .
Tb1 O3 2.550(3) 11_556
Tb1 O3 2.550(3) 8_645
Tb1 C5 2.839(4) 8_645
Tb1 C5 2.839(4) .
Zn1 O2 1.985(3) 14_556
Zn1 N2 2.020(3) .
Zn1 N1 2.066(3) 17_665
Zn1 O3 2.153(3) .
Zn1 O1 2.186(3) 17_665
C1 O2 1.248(5) .
C1 O1 1.277(5) .
C1 C2 1.474(6) .
C2 N1 1.342(5) .
C2 C3 1.391(6) .
C3 C4 1.384(6) .
C3 H3 0.9500 .
C4 N2 1.354(5) .
C4 C5 1.471(6) .
C5 O4 1.262(5) .
C5 O3 1.267(5) .
N1 N2 1.349(5) .
N1 Zn1 2.066(3) 21_656
O1 Zn1 2.186(3) 21_656
O1 Tb1 2.483(3) 3_745
O2 Zn1 1.985(3) 14_656
O5 H5A 0.8697 .
O5 H5B 0.9836 .
O6 H6A 0.8510 .
O6 H6B 0.8761 .

loop_
_geom_hbond_atom_site_label_D
_geom_hbond_atom_site_label_H
_geom_hbond_atom_site_label_A
_geom_hbond_distance_DH
_geom_hbond_distance_HA
_geom_hbond_distance_DA
_geom_hbond_angle_DHA
_geom_hbond_site_symmetry_A
O5 H5A O2 0.87 2.59 3.373(4) 151.0 14_556
O5 H5B O2 0.98 2.54 3.373(4) 142.9 24_657
O6 H6A O6 0.85 2.40 3.25(10) 180.0 13_656

loop_
_geom_torsion_atom_site_label_1
_geom_torsion_atom_site_label_2
_geom_torsion_atom_site_label_3
_geom_torsion_atom_site_label_4
_geom_torsion
_geom_torsion_site_symmetry_1
_geom_torsion_site_symmetry_4
O2 C1 C2 N1 169.8(4) . .
O1 C1 C2 N1 -10.3(6) . .
O2 C1 C2 C3 -9.3(7) . .
O1 C1 C2 C3 170.5(4) . .
N1 C2 C3 C4 -0.1(5) . .
C1 C2 C3 C4 179.1(4) . .
C2 C3 C4 N2 -0.2(5) . .
C2 C3 C4 C5 -179.5(4) . .
N2 C4 C5 O4 174.5(4) . .
C3 C4 C5 O4 -6.2(8) . .
N2 C4 C5 O3 -6.9(6) . .
C3 C4 C5 O3 172.4(5) . .
N2 C4 C5 Tb1 -95.2(13) . .
C3 C4 C5 Tb1 84.1(13) . .
O4 Tb1 C5 O4 -33.9(3) 8_645 .
O4 Tb1 C5 O4 166.9(3) 11_556 .
O5 Tb1 C5 O4 -106.1(3) . .
O1 Tb1 C5 O4 102.4(3) 6_565 .
O1 Tb1 C5 O4 98.2(3) 9_654 .
O1 Tb1 C5 O4 29.8(3) 3_755 .
O3 Tb1 C5 O4 -165.7(4) . .
O3 Tb1 C5 O4 -152.6(2) 11_556 .
O3 Tb1 C5 O4 -39.0(3) 8_645 .
C5 Tb1 C5 O4 -33.2(4) 8_645 .
O4 Tb1 C5 O3 131.8(2) 8_645 .
O4 Tb1 C5 O3 165.7(4) . .
O4 Tb1 C5 O3 -27.3(3) 11_556 .
O5 Tb1 C5 O3 59.7(2) . .
O1 Tb1 C5 O3 -91.9(3) 6_565 .
O1 Tb1 C5 O3 -96.0(3) 9_654 .
O1 Tb1 C5 O3 -164.5(2) 3_755 .
O3 Tb1 C5 O3 13.2(3) 11_556 .
O3 Tb1 C5 O3 126.7(3) 8_645 .
C5 Tb1 C5 O3 132.58(18) 8_645 .
O4 Tb1 C5 C4 -132.9(12) 8_645 .
O4 Tb1 C5 C4 -99.0(13) . .
O4 Tb1 C5 C4 68.0(13) 11_556 .
O5 Tb1 C5 C4 154.9(13) . .
O1 Tb1 C5 C4 3.4(13) 6_565 .
O1 Tb1 C5 C4 -0.8(12) 9_654 .
O1 Tb1 C5 C4 -69.2(13) 3_755 .
O3 Tb1 C5 C4 95.3(13) . .
O3 Tb1 C5 C4 108.5(12) 11_556 .
O3 Tb1 C5 C4 -138.0(13) 8_645 .
C5 Tb1 C5 C4 -132.1(12) 8_645 .
C3 C2 N1 N2 0.3(5) . .
C1 C2 N1 N2 -179.0(4) . .
C3 C2 N1 Zn1 -168.8(3) . 21_656
C1 C2 N1 Zn1 12.0(5) . 21_656
C2 N1 N2 C4 -0.4(4) . .
Zn1 N1 N2 C4 163.8(3) 21_656 .
C2 N1 N2 Zn1 175.8(3) . .
Zn1 N1 N2 Zn1 -20.0(7) 21_656 .
C3 C4 N2 N1 0.3(5) . .
C5 C4 N2 N1 179.8(3) . .
C3 C4 N2 Zn1 -176.9(3) . .
C5 C4 N2 Zn1 2.5(5) . .
O2 Zn1 N2 N1 119.8(4) 14_556 .
N1 Zn1 N2 N1 -82.4(4) 17_665 .
O3 Zn1 N2 N1 -175.1(4) . .
O1 Zn1 N2 N1 5.9(4) 17_665 .
O2 Zn1 N2 C4 -64.2(4) 14_556 .
N1 Zn1 N2 C4 93.6(3) 17_665 .
O3 Zn1 N2 C4 0.9(3) . .
O1 Zn1 N2 C4 -178.1(3) 17_665 .
O2 C1 O1 Zn1 -177.3(4) . 21_656
C2 C1 O1 Zn1 2.9(5) . 21_656
O2 C1 O1 Tb1 13.8(7) . 3_745
C2 C1 O1 Tb1 -166.0(3) . 3_745
O1 C1 O2 Zn1 -18.0(8) . 14_656
C2 C1 O2 Zn1 161.8(4) . 14_656
O4 C5 O3 Zn1 -174.1(3) . .
C4 C5 O3 Zn1 7.3(5) . .
Tb1 C5 O3 Zn1 171.6(2) . .
O4 C5 O3 Tb1 14.3(4) . .
C4 C5 O3 Tb1 -164.3(3) . .
O2 Zn1 O3 C5 139.5(3) 14_556 .
N2 Zn1 O3 C5 -4.7(3) . .
N1 Zn1 O3 C5 -117.6(3) 17_665 .
O1 Zn1 O3 C5 171.4(4) 17_665 .
O2 Zn1 O3 Tb1 -61.9(4) 14_556 .
N2 Zn1 O3 Tb1 153.9(4) . .
N1 Zn1 O3 Tb1 41.1(4) 17_665 .
O1 Zn1 O3 Tb1 -29.9(8) 17_665 .
O4 Tb1 O3 C5 -90.0(3) 8_645 .
O4 Tb1 O3 C5 -7.9(2) . .
O4 Tb1 O3 C5 151.0(3) 11_556 .
O5 Tb1 O3 C5 -113.3(3) . .
O1 Tb1 O3 C5 114.1(3) 6_565 .
O1 Tb1 O3 C5 72.2(3) 9_654 .
O1 Tb1 O3 C5 18.2(3) 3_755 .
O3 Tb1 O3 C5 -169.9(2) 11_556 .
O3 Tb1 O3 C5 -56.7(3) 8_645 .
C5 Tb1 O3 C5 -62.8(2) 8_645 .
O4 Tb1 O3 Zn1 109.7(4) 8_645 .
O4 Tb1 O3 Zn1 -168.3(4) . .
O4 Tb1 O3 Zn1 -9.3(4) 11_556 .
O5 Tb1 O3 Zn1 86.4(4) . .
O1 Tb1 O3 Zn1 -46.2(4) 6_565 .
O1 Tb1 O3 Zn1 -88.2(4) 9_654 .
O1 Tb1 O3 Zn1 -142.2(3) 3_755 .
O3 Tb1 O3 Zn1 29.8(4) 11_556 .
O3 Tb1 O3 Zn1 143.0(3) 8_645 .
C5 Tb1 O3 Zn1 136.9(3) 8_645 .
C5 Tb1 O3 Zn1 -160.3(5) . .
O3 C5 O4 Tb1 -15.0(4) . .
C4 C5 O4 Tb1 163.5(4) . .
O4 Tb1 O4 C5 157.3(2) 8_645 .
O4 Tb1 O4 C5 -15.0(3) 11_556 .
O5 Tb1 O4 C5 71.1(3) . .
O1 Tb1 O4 C5 -106.1(3) 6_565 .
O1 Tb1 O4 C5 -70.4(3) 9_654 .
O1 Tb1 O4 C5 -148.9(3) 3_755 .
O3 Tb1 O4 C5 8.0(2) . .
O3 Tb1 O4 C5 49.7(4) 11_556 .
O3 Tb1 O4 C5 138.2(3) 8_645 .
C5 Tb1 O4 C5 150.7(3) 8_645 .
